data_1568901
loop_
_publ_author_name
'Rahman, Md Mahbubur'
'Meng, Guangrong'
'Bisz, Elwira'
'Dziuk, B&#x142;a&#x17c;ej'
'Lalancette, Roger'
'Szostak, Roman'
'Szostak, Michal'

_publ_section_title
;
 I<i>t</i>Oct (I<i>t</i>Octyl) - pushing the limits of I<i>t</i>Bu: highly
 hindered electron-rich N-aliphatic N-heterocyclic carbenes.
;
_journal_issue 19
_journal_name_full 'Chemical science'
_journal_page_first 5141
_journal_page_last 5147
_journal_paper_doi 10.1039/d3sc01006f
_journal_volume 14
_journal_year 2023
_chemical_formula_sum 'C19 H36 N2 Se'
_chemical_formula_weight 371.46
_space_group_crystal_system orthorhombic
_space_group_IT_number 29
_space_group_name_Hall 'P 2c -2ac'
_space_group_name_H-M_alt 'P c a 21'
_atom_sites_solution_hydrogens geom
_audit_creation_method SHELXL-2014/7
_audit_update_record
;
2023-02-01 deposited with the CCDC.	2023-04-17 downloaded from the CCDC.
;
_cell_angle_alpha 90
_cell_angle_beta 90
_cell_angle_gamma 90
_cell_formula_units_Z 8
_cell_length_a 32.8739(10)
_cell_length_b 10.3807(3)
_cell_length_c 12.1090(3)
_cell_measurement_reflns_used 26934
_cell_measurement_temperature 293(2)
_cell_measurement_theta_max 25.999
_cell_measurement_theta_min 2.658
_cell_volume 4132.2(2)
_computing_cell_refinement 'CrysAlisCCD (Oxford Diffraction Ltd., 2008)'
_computing_data_collection 'CrysAlisCCD (Oxford Diffraction Ltd., 2008)'
_computing_data_reduction 'CrysAlisCCD (Oxford Diffraction Ltd., 2008)'
_computing_molecular_graphics 'SHELXTL (Sheldrick, 2008)'
_computing_publication_material 'SHELXL-2014/7 (Sheldrick, 2014)'
_computing_structure_refinement 'SHELXL-2014/7 (Sheldrick, 2014)'
_computing_structure_solution 'SHELXS-2014/7 (Sheldrick, 2014)'
_diffrn_ambient_temperature 293(2)
_diffrn_detector_area_resol_mean '1024 x 1024 with blocks 2 x 2'
_diffrn_measured_fraction_theta_full 0.997
_diffrn_measured_fraction_theta_max 0.997
_diffrn_measurement_device_type Xcalibur
_diffrn_measurement_method \w--scan
_diffrn_radiation_type MoK\a
_diffrn_radiation_wavelength 0.71073
_diffrn_reflns_av_R_equivalents 0.0469
_diffrn_reflns_av_unetI/netI 0.0839
_diffrn_reflns_Laue_measured_fraction_full 0.997
_diffrn_reflns_Laue_measured_fraction_max 0.997
_diffrn_reflns_limit_h_max 40
_diffrn_reflns_limit_h_min -40
_diffrn_reflns_limit_k_max 12
_diffrn_reflns_limit_k_min -12
_diffrn_reflns_limit_l_max 14
_diffrn_reflns_limit_l_min -9
_diffrn_reflns_number 26934
_diffrn_reflns_point_group_measured_fraction_full 0.705
_diffrn_reflns_point_group_measured_fraction_max 0.705
_diffrn_reflns_theta_full 25.242
_diffrn_reflns_theta_max 25.999
_diffrn_reflns_theta_min 2.658
_diffrn_source 'fine-focus sealed tube'
_exptl_absorpt_coefficient_mu 1.818
_exptl_absorpt_correction_T_max 1.00000
_exptl_absorpt_correction_T_min 0.92435
_exptl_absorpt_correction_type multi-scan
_exptl_crystal_colour yellow
_exptl_crystal_density_diffrn 1.194
_exptl_crystal_density_method 'not measured'
_exptl_crystal_description prism
_exptl_crystal_F_000 1584
_exptl_crystal_size_max 0.3
_exptl_crystal_size_mid 0.2
_exptl_crystal_size_min 0.1
_refine_diff_density_max 1.036
_refine_diff_density_min -0.526
_refine_diff_density_rms 0.050
_refine_ls_abs_structure_details
;
 Flack x determined using 559 quotients [(I+)-(I-)]/[(I+)+(I-)]
 (Parsons, Flack and Wagner, Acta Cryst. B69 (2013) 249-259).
;
_refine_ls_abs_structure_Flack 0.039(10)
_refine_ls_extinction_method none
_refine_ls_goodness_of_fit_ref 0.839
_refine_ls_hydrogen_treatment constr
_refine_ls_matrix_type full
_refine_ls_number_parameters 417
_refine_ls_number_reflns 5729
_refine_ls_number_restraints 1
_refine_ls_restrained_S_all 0.839
_refine_ls_R_factor_all 0.0783
_refine_ls_R_factor_gt 0.0386
_refine_ls_shift/su_max 0.040
_refine_ls_shift/su_mean 0.001
_refine_ls_structure_factor_coef Fsqd
_refine_ls_weighting_details 'w=1/[\s^2^(Fo^2^)+(0.0454P)^2^] where P=(Fo^2^+2Fc^2^)/3'
_refine_ls_weighting_scheme calc
_refine_ls_wR_factor_gt 0.0792
_refine_ls_wR_factor_ref 0.0844
_reflns_Friedel_coverage 0.346
_reflns_Friedel_fraction_full 0.380
_reflns_Friedel_fraction_max 0.382
_reflns_number_gt 3327
_reflns_number_total 5729
_reflns_threshold_expression 'I > 2\s(I)'
_cod_data_source_file d3sc01006f2.cif
_cod_data_source_block BD309_a
_cod_depositor_comments 'Adding full bibliography for 1568897--1568901.cif.'
_cod_database_code 1568901
_shelx_shelxl_version_number 2014/7
_shelx_space_group_comment
;
The symmetry employed for this shelxl refinement is uniquely defined
by the following loop, which should always be used as a source of
symmetry information in preference to the above space-group names.
They are only intended as comments.
;
_exptl_absorpt_special_details
;
CrysAlis RED, Oxford Diffraction Ltd.,
Version 1.171.33.57 (release 26-01-2010 CrysAlis171 .NET)
(compiled Jan 26 2010,14:36:55)
Empirical absorption correction using spherical harmonics,
 implemented in SCALE3 ABSPACK scaling algorithm.
;

loop_
_space_group_symop_operation_xyz
'x, y, z'
'-x, -y, z+1/2'
'x+1/2, -y, z'
'-x+1/2, y, z+1/2'

loop_
_atom_site_label
_atom_site_type_symbol
_atom_site_fract_x
_atom_site_fract_y
_atom_site_fract_z
_atom_site_U_iso_or_equiv
_atom_site_adp_type
_atom_site_occupancy
_atom_site_site_symmetry_order
_atom_site_calc_flag
_atom_site_refinement_flags_posn
_atom_site_refinement_flags_adp
_atom_site_refinement_flags_occupancy
_atom_site_disorder_assembly
_atom_site_disorder_group
Se1 Se 0.41602(2) 0.18826(6) 0.62086(5) 0.0684(2) Uani 1 1 d . . . . .
Se2 Se 0.15696(2) 0.63557(6) 0.64732(5) 0.05983(19) Uani 1 1 d . . . . .
N1 N 0.35965(13) 0.2357(5) 0.4432(4) 0.0465(12) Uani 1 1 d . . . . .
N2 N 0.38834(13) 0.0452(5) 0.4325(3) 0.0421(12) Uani 1 1 d . . . . .
N3 N 0.11567(13) 0.5361(4) 0.4559(4) 0.0447(12) Uani 1 1 d . . . . .
N4 N 0.14054(13) 0.7273(4) 0.4267(4) 0.0438(12) Uani 1 1 d . . . . .
C1 C 0.38677(15) 0.1561(6) 0.4938(4) 0.0394(14) Uani 1 1 d . . . . .
C2 C 0.3451(2) 0.1727(7) 0.3502(5) 0.071(2) Uani 1 1 d . . . . .
H2 H 0.3265 0.2069 0.3002 0.085 Uiso 1 1 calc R U . . .
C3 C 0.36159(18) 0.0564(7) 0.3433(5) 0.0584(17) Uani 1 1 d . . . . .
H3 H 0.3564 -0.0055 0.2897 0.070 Uiso 1 1 calc R U . . .
C4 C 0.34566(19) 0.3662(6) 0.4787(6) 0.0572(17) Uani 1 1 d . . . . .
C5 C 0.32903(17) 0.3671(5) 0.5962(5) 0.0523(15) Uani 1 1 d . . . . .
H5A H 0.3243 0.4566 0.6151 0.063 Uiso 1 1 calc R U . . .
H5B H 0.3509 0.3373 0.6435 0.063 Uiso 1 1 calc R U . . .
C6 C 0.29051(15) 0.2925(5) 0.6317(5) 0.0563(15) Uani 1 1 d . . . . .
C7 C 0.3142(2) 0.4166(7) 0.3972(6) 0.088(2) Uani 1 1 d . . . . .
H7A H 0.3257 0.4178 0.3243 0.132 Uiso 1 1 calc R U . . .
H7B H 0.3063 0.5024 0.4178 0.132 Uiso 1 1 calc R U . . .
H7C H 0.2908 0.3615 0.3980 0.132 Uiso 1 1 calc R U . . .
C8 C 0.3825(2) 0.4566(7) 0.4742(8) 0.111(3) Uani 1 1 d . . . . .
H8A H 0.3962 0.4460 0.4048 0.167 Uiso 1 1 calc R U . . .
H8B H 0.4008 0.4362 0.5334 0.167 Uiso 1 1 calc R U . . .
H8C H 0.3735 0.5442 0.4814 0.167 Uiso 1 1 calc R U . . .
C9 C 0.2897(2) 0.1546(6) 0.5904(6) 0.084(2) Uani 1 1 d . . . . .
H9A H 0.2889 0.1543 0.5112 0.126 Uiso 1 1 calc R U . . .
H9B H 0.2661 0.1117 0.6188 0.126 Uiso 1 1 calc R U . . .
H9C H 0.3137 0.1105 0.6151 0.126 Uiso 1 1 calc R U . . .
C10 C 0.2917(2) 0.2873(7) 0.7583(6) 0.085(2) Uani 1 1 d . . . . .
H10A H 0.3152 0.2398 0.7817 0.128 Uiso 1 1 calc R U . . .
H10B H 0.2676 0.2455 0.7852 0.128 Uiso 1 1 calc R U . . .
H10C H 0.2930 0.3733 0.7872 0.128 Uiso 1 1 calc R U . . .
C11 C 0.2514(2) 0.3637(8) 0.6005(7) 0.117(3) Uani 1 1 d . . . . .
H11A H 0.2466 0.3551 0.5226 0.176 Uiso 1 1 calc R U . . .
H11B H 0.2540 0.4532 0.6190 0.176 Uiso 1 1 calc R U . . .
H11C H 0.2289 0.3274 0.6404 0.176 Uiso 1 1 calc R U . . .
C12 C 0.41354(17) -0.0732(6) 0.4495(5) 0.0499(15) Uani 1 1 d . . . . .
C13 C 0.45904(17) -0.0436(6) 0.4463(5) 0.0553(17) Uani 1 1 d . . . . .
H13A H 0.4729 -0.1239 0.4623 0.066 Uiso 1 1 calc R U . . .
H13B H 0.4645 0.0134 0.5081 0.066 Uiso 1 1 calc R U . . .
C14 C 0.4808(2) 0.0155(7) 0.3456(6) 0.0599(19) Uani 1 1 d . . . . .
C15 C 0.4012(2) -0.1757(6) 0.3660(7) 0.077(2) Uani 1 1 d . . . . .
H15A H 0.4034 -0.1412 0.2927 0.115 Uiso 1 1 calc R U . . .
H15B H 0.3736 -0.2015 0.3795 0.115 Uiso 1 1 calc R U . . .
H15C H 0.4188 -0.2490 0.3731 0.115 Uiso 1 1 calc R U . . .
C16 C 0.4041(2) -0.1380(7) 0.5674(7) 0.100(3) Uani 1 1 d . . . . .
H16A H 0.3763 -0.1660 0.5696 0.151 Uiso 1 1 calc R U . . .
H16B H 0.4088 -0.0761 0.6250 0.151 Uiso 1 1 calc R U . . .
H16C H 0.4217 -0.2108 0.5782 0.151 Uiso 1 1 calc R U . . .
C17 C 0.4641(2) 0.1445(9) 0.3161(9) 0.131(4) Uani 1 1 d . . . . .
H17A H 0.4845 0.1937 0.2785 0.197 Uiso 1 1 calc R U . . .
H17B H 0.4560 0.1889 0.3822 0.197 Uiso 1 1 calc R U . . .
H17C H 0.4409 0.1340 0.2688 0.197 Uiso 1 1 calc R U . . .
C18 C 0.4814(3) -0.0707(11) 0.2465(7) 0.161(5) Uani 1 1 d . . . . .
H18A H 0.4587 -0.0511 0.1999 0.241 Uiso 1 1 calc R U . . .
H18B H 0.4798 -0.1590 0.2699 0.241 Uiso 1 1 calc R U . . .
H18C H 0.5062 -0.0575 0.2062 0.241 Uiso 1 1 calc R U . . .
C19 C 0.5251(2) 0.0368(8) 0.3781(8) 0.102(3) Uani 1 1 d . . . . .
H19A H 0.5411 0.0510 0.3129 0.153 Uiso 1 1 calc R U . . .
H19B H 0.5351 -0.0379 0.4163 0.153 Uiso 1 1 calc R U . . .
H19C H 0.5270 0.1106 0.4256 0.153 Uiso 1 1 calc R U . . .
C20 C 0.13682(16) 0.6324(5) 0.5030(4) 0.0387(13) Uani 1 1 d . . . . .
C21 C 0.1077(2) 0.5690(7) 0.3473(5) 0.0663(19) Uani 1 1 d . . . . .
H21 H 0.0946 0.5180 0.2952 0.080 Uiso 1 1 calc R U . . .
C22 C 0.12210(19) 0.6871(7) 0.3314(5) 0.0637(18) Uani 1 1 d . . . . .
H22 H 0.1200 0.7344 0.2665 0.076 Uiso 1 1 calc R U . . .
C23 C 0.10177(17) 0.4115(5) 0.5046(5) 0.0489(15) Uani 1 1 d . . . . .
C24 C 0.07423(16) 0.4339(5) 0.6054(5) 0.0488(14) Uani 1 1 d . . . . .
H24A H 0.0696 0.3498 0.6381 0.059 Uiso 1 1 calc R U . . .
H24B H 0.0903 0.4823 0.6582 0.059 Uiso 1 1 calc R U . . .
C25 C 0.03265(17) 0.5000(5) 0.6003(5) 0.0528(16) Uani 1 1 d . . . . .
C26 C 0.0810(2) 0.3310(6) 0.4155(6) 0.076(2) Uani 1 1 d . . . . .
H26A H 0.0600 0.3810 0.3810 0.114 Uiso 1 1 calc R U . . .
H26B H 0.0694 0.2554 0.4483 0.114 Uiso 1 1 calc R U . . .
H26C H 0.1007 0.3060 0.3610 0.114 Uiso 1 1 calc R U . . .
C27 C 0.1399(2) 0.3341(6) 0.5422(7) 0.082(2) Uani 1 1 d . . . . .
H27A H 0.1320 0.2476 0.5604 0.123 Uiso 1 1 calc R U . . .
H27B H 0.1516 0.3746 0.6060 0.123 Uiso 1 1 calc R U . . .
H27C H 0.1595 0.3324 0.4835 0.123 Uiso 1 1 calc R U . . .
C28 C 0.0333(2) 0.6285(7) 0.5421(7) 0.103(3) Uani 1 1 d . . . . .
H28A H 0.0389 0.6156 0.4651 0.155 Uiso 1 1 calc R U . . .
H28B H 0.0540 0.6819 0.5739 0.155 Uiso 1 1 calc R U . . .
H28C H 0.0073 0.6697 0.5503 0.155 Uiso 1 1 calc R U . . .
C29 C -0.0011(2) 0.4148(9) 0.5497(8) 0.110(3) Uani 1 1 d . . . . .
H29A H -0.0251 0.4656 0.5382 0.164 Uiso 1 1 calc R U . . .
H29B H -0.0071 0.3451 0.5991 0.164 Uiso 1 1 calc R U . . .
H29C H 0.0081 0.3808 0.4802 0.164 Uiso 1 1 calc R U . . .
C30 C 0.0192(2) 0.5232(8) 0.7199(6) 0.081(2) Uani 1 1 d . . . . .
H30A H -0.0064 0.5677 0.7202 0.122 Uiso 1 1 calc R U . . .
H30B H 0.0392 0.5744 0.7572 0.122 Uiso 1 1 calc R U . . .
H30C H 0.0163 0.4420 0.7570 0.122 Uiso 1 1 calc R U . . .
C31 C 0.15986(18) 0.8602(6) 0.4413(5) 0.0562(16) Uani 1 1 d . . . . .
C32 C 0.20528(17) 0.8498(6) 0.4717(5) 0.0559(16) Uani 1 1 d . . . . .
H32A H 0.2140 0.9363 0.4907 0.067 Uiso 1 1 calc R U . . .
H32B H 0.2065 0.8000 0.5394 0.067 Uiso 1 1 calc R U . . .
C33 C 0.23855(18) 0.7948(6) 0.3961(6) 0.0559(18) Uani 1 1 d . . . . .
C34 C 0.1542(2) 0.9354(7) 0.3336(6) 0.081(2) Uani 1 1 d . . . . .
H34A H 0.1692 0.8940 0.2755 0.122 Uiso 1 1 calc R U . . .
H34B H 0.1640 1.0218 0.3431 0.122 Uiso 1 1 calc R U . . .
H34C H 0.1258 0.9376 0.3147 0.122 Uiso 1 1 calc R U . . .
C35 C 0.1367(2) 0.9270(6) 0.5361(7) 0.082(2) Uani 1 1 d . . . . .
H35A H 0.1458 1.0146 0.5426 0.123 Uiso 1 1 calc R U . . .
H35B H 0.1418 0.8823 0.6041 0.123 Uiso 1 1 calc R U . . .
H35C H 0.1080 0.9257 0.5207 0.123 Uiso 1 1 calc R U . . .
C36 C 0.2510(2) 0.8900(8) 0.3044(7) 0.101(3) Uani 1 1 d . . . . .
H36A H 0.2780 0.8699 0.2793 0.151 Uiso 1 1 calc R U . . .
H36B H 0.2505 0.9762 0.3329 0.151 Uiso 1 1 calc R U . . .
H36C H 0.2323 0.8830 0.2437 0.151 Uiso 1 1 calc R U . . .
C37 C 0.27579(18) 0.7754(8) 0.4709(7) 0.092(3) Uani 1 1 d . . . . .
H37A H 0.2983 0.7455 0.4274 0.138 Uiso 1 1 calc R U . . .
H37B H 0.2695 0.7130 0.5268 0.138 Uiso 1 1 calc R U . . .
H37C H 0.2828 0.8558 0.5052 0.138 Uiso 1 1 calc R U . . .
C38 C 0.2271(2) 0.6643(6) 0.3476(7) 0.082(2) Uani 1 1 d . . . . .
H38A H 0.2065 0.6757 0.2922 0.123 Uiso 1 1 calc R U . . .
H38B H 0.2168 0.6095 0.4051 0.123 Uiso 1 1 calc R U . . .
H38C H 0.2507 0.6253 0.3150 0.123 Uiso 1 1 calc R U . . .

loop_
_atom_site_aniso_label
_atom_site_aniso_U_11
_atom_site_aniso_U_22
_atom_site_aniso_U_33
_atom_site_aniso_U_23
_atom_site_aniso_U_13
_atom_site_aniso_U_12
Se1 0.0567(4) 0.0944(5) 0.0542(4) -0.0299(4) -0.0208(4) 0.0207(3)
Se2 0.0747(4) 0.0680(4) 0.0367(3) 0.0046(4) -0.0147(4) -0.0134(3)
N1 0.046(3) 0.057(3) 0.036(3) 0.006(2) 0.001(2) 0.006(3)
N2 0.042(3) 0.056(3) 0.028(2) -0.004(2) 0.000(2) 0.003(3)
N3 0.046(3) 0.056(3) 0.032(3) 0.003(2) -0.003(2) -0.014(3)
N4 0.043(3) 0.048(3) 0.040(3) 0.013(2) -0.003(2) -0.003(2)
C1 0.027(3) 0.058(4) 0.033(3) -0.004(3) 0.001(2) 0.005(3)
C2 0.062(4) 0.111(6) 0.039(4) 0.003(4) -0.013(3) 0.020(5)
C3 0.055(4) 0.078(5) 0.042(4) -0.002(4) -0.012(3) 0.010(4)
C4 0.058(4) 0.045(4) 0.069(4) 0.008(4) 0.011(4) 0.005(4)
C5 0.053(4) 0.038(3) 0.066(4) -0.010(3) 0.001(3) 0.012(3)
C6 0.048(3) 0.062(4) 0.059(4) 0.001(4) 0.008(4) 0.013(3)
C7 0.106(6) 0.085(5) 0.073(5) 0.033(5) 0.003(5) 0.041(5)
C8 0.104(6) 0.063(5) 0.167(9) 0.015(6) 0.037(6) -0.028(5)
C9 0.091(5) 0.076(5) 0.087(6) -0.009(4) 0.025(4) -0.026(4)
C10 0.103(5) 0.089(5) 0.064(5) 0.005(4) 0.011(4) 0.019(5)
C11 0.074(5) 0.172(8) 0.105(7) 0.040(7) 0.005(5) 0.038(5)
C12 0.054(4) 0.049(4) 0.047(3) -0.010(3) 0.016(3) -0.005(3)
C13 0.051(4) 0.055(4) 0.059(4) 0.002(3) 0.000(3) 0.016(3)
C14 0.044(4) 0.062(5) 0.073(5) -0.001(4) 0.023(4) 0.002(4)
C15 0.077(5) 0.054(4) 0.099(6) -0.027(4) 0.011(5) 0.004(4)
C16 0.085(5) 0.088(5) 0.129(7) -0.045(5) 0.063(5) -0.040(4)
C17 0.077(6) 0.153(9) 0.165(10) 0.077(8) 0.053(6) 0.029(6)
C18 0.143(8) 0.232(12) 0.109(8) -0.087(8) 0.079(7) -0.110(9)
C19 0.066(6) 0.089(7) 0.150(8) -0.012(6) 0.021(5) -0.012(5)
C20 0.039(3) 0.044(3) 0.033(3) 0.004(3) -0.001(3) 0.004(3)
C21 0.076(5) 0.093(5) 0.030(3) 0.014(4) -0.012(3) -0.027(4)
C22 0.068(4) 0.087(5) 0.036(4) 0.019(4) -0.010(3) -0.009(4)
C23 0.051(4) 0.042(4) 0.053(4) -0.008(3) -0.004(3) 0.002(3)
C24 0.059(4) 0.043(3) 0.045(3) 0.009(3) 0.002(3) -0.005(3)
C25 0.046(4) 0.049(4) 0.063(4) 0.007(3) 0.004(3) 0.004(3)
C26 0.090(5) 0.065(5) 0.072(5) -0.026(4) 0.006(4) -0.024(4)
C27 0.083(5) 0.061(5) 0.101(6) -0.009(4) 0.006(5) 0.009(4)
C28 0.108(7) 0.098(6) 0.103(6) 0.037(5) 0.040(5) 0.058(6)
C29 0.059(5) 0.147(8) 0.123(7) -0.016(6) -0.017(5) -0.012(5)
C30 0.080(5) 0.091(6) 0.073(5) -0.007(5) 0.030(4) 0.014(5)
C31 0.055(4) 0.055(4) 0.058(4) 0.008(4) -0.001(3) 0.011(3)
C32 0.061(4) 0.046(4) 0.060(4) 0.001(3) -0.005(3) -0.010(3)
C33 0.054(5) 0.045(4) 0.068(4) 0.001(4) 0.004(4) -0.005(3)
C34 0.076(5) 0.079(5) 0.090(6) 0.035(5) -0.010(4) 0.010(4)
C35 0.084(5) 0.051(5) 0.110(6) -0.004(4) 0.026(5) -0.006(4)
C36 0.095(6) 0.114(7) 0.093(6) 0.025(5) 0.038(5) 0.004(5)
C37 0.045(4) 0.098(6) 0.132(8) 0.005(6) -0.001(5) -0.008(4)
C38 0.067(5) 0.073(5) 0.106(6) -0.028(5) 0.002(4) 0.020(4)

loop_
_atom_type_symbol
_atom_type_description
_atom_type_scat_dispersion_real
_atom_type_scat_dispersion_imag
_atom_type_scat_source
C C 0.0033 0.0016 'International Tables Vol C Tables 4.2.6.8 and 6.1.1.4'
H H 0.0000 0.0000 'International Tables Vol C Tables 4.2.6.8 and 6.1.1.4'
N N 0.0061 0.0033 'International Tables Vol C Tables 4.2.6.8 and 6.1.1.4'
Se Se -0.0929 2.2259 'International Tables Vol C Tables 4.2.6.8 and 6.1.1.4'

loop_
_geom_angle_atom_site_label_1
_geom_angle_atom_site_label_2
_geom_angle_atom_site_label_3
_geom_angle
_geom_angle_site_symmetry_1
_geom_angle_site_symmetry_3
_geom_angle_publ_flag
C1 N1 C2 107.8(5) . . ?
C1 N1 C4 128.4(5) . . ?
C2 N1 C4 123.7(5) . . ?
C1 N2 C3 108.9(5) . . ?
C1 N2 C12 129.5(4) . . ?
C3 N2 C12 121.5(5) . . ?
C20 N3 C21 108.5(5) . . ?
C20 N3 C23 129.4(4) . . ?
C21 N3 C23 122.1(5) . . ?
C20 N4 C22 108.3(5) . . ?
C20 N4 C31 127.8(5) . . ?
C22 N4 C31 123.9(5) . . ?
N1 C1 N2 106.9(4) . . ?
N1 C1 Se1 127.4(4) . . ?
N2 C1 Se1 125.7(4) . . ?
C3 C2 N1 109.7(6) . . ?
C3 C2 H2 125.1 . . ?
N1 C2 H2 125.1 . . ?
C2 C3 N2 106.6(6) . . ?
C2 C3 H3 126.7 . . ?
N2 C3 H3 126.7 . . ?
N1 C4 C5 112.6(5) . . ?
N1 C4 C7 109.5(5) . . ?
C5 C4 C7 111.1(5) . . ?
N1 C4 C8 107.6(5) . . ?
C5 C4 C8 108.3(6) . . ?
C7 C4 C8 107.6(6) . . ?
C4 C5 C6 123.4(5) . . ?
C4 C5 H5A 106.5 . . ?
C6 C5 H5A 106.5 . . ?
C4 C5 H5B 106.5 . . ?
C6 C5 H5B 106.5 . . ?
H5A C5 H5B 106.5 . . ?
C9 C6 C10 107.3(5) . . ?
C9 C6 C11 111.1(6) . . ?
C10 C6 C11 106.5(5) . . ?
C9 C6 C5 113.3(5) . . ?
C10 C6 C5 105.9(5) . . ?
C11 C6 C5 112.2(5) . . ?
C4 C7 H7A 109.5 . . ?
C4 C7 H7B 109.5 . . ?
H7A C7 H7B 109.5 . . ?
C4 C7 H7C 109.5 . . ?
H7A C7 H7C 109.5 . . ?
H7B C7 H7C 109.5 . . ?
C4 C8 H8A 109.5 . . ?
C4 C8 H8B 109.5 . . ?
H8A C8 H8B 109.5 . . ?
C4 C8 H8C 109.5 . . ?
H8A C8 H8C 109.5 . . ?
H8B C8 H8C 109.5 . . ?
C6 C9 H9A 109.5 . . ?
C6 C9 H9B 109.5 . . ?
H9A C9 H9B 109.5 . . ?
C6 C9 H9C 109.5 . . ?
H9A C9 H9C 109.5 . . ?
H9B C9 H9C 109.5 . . ?
C6 C10 H10A 109.5 . . ?
C6 C10 H10B 109.5 . . ?
H10A C10 H10B 109.5 . . ?
C6 C10 H10C 109.5 . . ?
H10A C10 H10C 109.5 . . ?
H10B C10 H10C 109.5 . . ?
C6 C11 H11A 109.5 . . ?
C6 C11 H11B 109.5 . . ?
H11A C11 H11B 109.5 . . ?
C6 C11 H11C 109.5 . . ?
H11A C11 H11C 109.5 . . ?
H11B C11 H11C 109.5 . . ?
N2 C12 C15 109.6(5) . . ?
N2 C12 C13 111.9(5) . . ?
C15 C12 C13 112.6(5) . . ?
N2 C12 C16 111.0(5) . . ?
C15 C12 C16 104.2(5) . . ?
C13 C12 C16 107.2(5) . . ?
C12 C13 C14 123.7(5) . . ?
C12 C13 H13A 106.4 . . ?
C14 C13 H13A 106.4 . . ?
C12 C13 H13B 106.4 . . ?
C14 C13 H13B 106.4 . . ?
H13A C13 H13B 106.5 . . ?
C18 C14 C17 110.5(8) . . ?
C18 C14 C19 106.2(6) . . ?
C17 C14 C19 106.5(6) . . ?
C18 C14 C13 113.7(6) . . ?
C17 C14 C13 112.1(5) . . ?
C19 C14 C13 107.3(6) . . ?
C12 C15 H15A 109.5 . . ?
C12 C15 H15B 109.5 . . ?
H15A C15 H15B 109.5 . . ?
C12 C15 H15C 109.5 . . ?
H15A C15 H15C 109.5 . . ?
H15B C15 H15C 109.5 . . ?
C12 C16 H16A 109.5 . . ?
C12 C16 H16B 109.5 . . ?
H16A C16 H16B 109.5 . . ?
C12 C16 H16C 109.5 . . ?
H16A C16 H16C 109.5 . . ?
H16B C16 H16C 109.5 . . ?
C14 C17 H17A 109.5 . . ?
C14 C17 H17B 109.5 . . ?
H17A C17 H17B 109.5 . . ?
C14 C17 H17C 109.5 . . ?
H17A C17 H17C 109.5 . . ?
H17B C17 H17C 109.5 . . ?
C14 C18 H18A 109.5 . . ?
C14 C18 H18B 109.5 . . ?
H18A C18 H18B 109.5 . . ?
C14 C18 H18C 109.5 . . ?
H18A C18 H18C 109.5 . . ?
H18B C18 H18C 109.5 . . ?
C14 C19 H19A 109.5 . . ?
C14 C19 H19B 109.5 . . ?
H19A C19 H19B 109.5 . . ?
C14 C19 H19C 109.5 . . ?
H19A C19 H19C 109.5 . . ?
H19B C19 H19C 109.5 . . ?
N3 C20 N4 107.3(4) . . ?
N3 C20 Se2 126.4(4) . . ?
N4 C20 Se2 126.4(4) . . ?
C22 C21 N3 107.3(6) . . ?
C22 C21 H21 126.3 . . ?
N3 C21 H21 126.3 . . ?
C21 C22 N4 108.5(5) . . ?
C21 C22 H22 125.7 . . ?
N4 C22 H22 125.7 . . ?
N3 C23 C26 109.3(5) . . ?
N3 C23 C24 111.3(4) . . ?
C26 C23 C24 112.4(5) . . ?
N3 C23 C27 108.4(5) . . ?
C26 C23 C27 106.5(5) . . ?
C24 C23 C27 108.7(5) . . ?
C25 C24 C23 124.2(5) . . ?
C25 C24 H24A 106.3 . . ?
C23 C24 H24A 106.3 . . ?
C25 C24 H24B 106.3 . . ?
C23 C24 H24B 106.3 . . ?
H24A C24 H24B 106.4 . . ?
C28 C25 C24 113.8(5) . . ?
C28 C25 C30 107.8(6) . . ?
C24 C25 C30 106.9(5) . . ?
C28 C25 C29 109.3(6) . . ?
C24 C25 C29 113.6(5) . . ?
C30 C25 C29 104.9(6) . . ?
C23 C26 H26A 109.5 . . ?
C23 C26 H26B 109.5 . . ?
H26A C26 H26B 109.5 . . ?
C23 C26 H26C 109.5 . . ?
H26A C26 H26C 109.5 . . ?
H26B C26 H26C 109.5 . . ?
C23 C27 H27A 109.5 . . ?
C23 C27 H27B 109.5 . . ?
H27A C27 H27B 109.5 . . ?
C23 C27 H27C 109.5 . . ?
H27A C27 H27C 109.5 . . ?
H27B C27 H27C 109.5 . . ?
C25 C28 H28A 109.5 . . ?
C25 C28 H28B 109.5 . . ?
H28A C28 H28B 109.5 . . ?
C25 C28 H28C 109.5 . . ?
H28A C28 H28C 109.5 . . ?
H28B C28 H28C 109.5 . . ?
C25 C29 H29A 109.5 . . ?
C25 C29 H29B 109.5 . . ?
H29A C29 H29B 109.5 . . ?
C25 C29 H29C 109.5 . . ?
H29A C29 H29C 109.5 . . ?
H29B C29 H29C 109.5 . . ?
C25 C30 H30A 109.5 . . ?
C25 C30 H30B 109.5 . . ?
H30A C30 H30B 109.5 . . ?
C25 C30 H30C 109.5 . . ?
H30A C30 H30C 109.5 . . ?
H30B C30 H30C 109.5 . . ?
N4 C31 C34 108.1(5) . . ?
N4 C31 C32 111.5(4) . . ?
C34 C31 C32 110.9(5) . . ?
N4 C31 C35 106.7(5) . . ?
C34 C31 C35 110.1(5) . . ?
C32 C31 C35 109.4(6) . . ?
C33 C32 C31 125.0(5) . . ?
C33 C32 H32A 106.1 . . ?
C31 C32 H32A 106.1 . . ?
C33 C32 H32B 106.1 . . ?
C31 C32 H32B 106.1 . . ?
H32A C32 H32B 106.3 . . ?
C38 C33 C32 112.6(5) . . ?
C38 C33 C37 108.0(6) . . ?
C32 C33 C37 105.4(6) . . ?
C38 C33 C36 110.9(6) . . ?
C32 C33 C36 112.3(5) . . ?
C37 C33 C36 107.3(5) . . ?
C31 C34 H34A 109.5 . . ?
C31 C34 H34B 109.5 . . ?
H34A C34 H34B 109.5 . . ?
C31 C34 H34C 109.5 . . ?
H34A C34 H34C 109.5 . . ?
H34B C34 H34C 109.5 . . ?
C31 C35 H35A 109.5 . . ?
C31 C35 H35B 109.5 . . ?
H35A C35 H35B 109.5 . . ?
C31 C35 H35C 109.5 . . ?
H35A C35 H35C 109.5 . . ?
H35B C35 H35C 109.5 . . ?
C33 C36 H36A 109.5 . . ?
C33 C36 H36B 109.5 . . ?
H36A C36 H36B 109.5 . . ?
C33 C36 H36C 109.5 . . ?
H36A C36 H36C 109.5 . . ?
H36B C36 H36C 109.5 . . ?
C33 C37 H37A 109.5 . . ?
C33 C37 H37B 109.5 . . ?
H37A C37 H37B 109.5 . . ?
C33 C37 H37C 109.5 . . ?
H37A C37 H37C 109.5 . . ?
H37B C37 H37C 109.5 . . ?
C33 C38 H38A 109.5 . . ?
C33 C38 H38B 109.5 . . ?
H38A C38 H38B 109.5 . . ?
C33 C38 H38C 109.5 . . ?
H38A C38 H38C 109.5 . . ?
H38B C38 H38C 109.5 . . ?

loop_
_geom_bond_atom_site_label_1
_geom_bond_atom_site_label_2
_geom_bond_distance
_geom_bond_site_symmetry_2
_geom_bond_publ_flag
Se1 C1 1.844(5) . ?
Se2 C20 1.869(5) . ?
N1 C1 1.361(6) . ?
N1 C2 1.388(8) . ?
N1 C4 1.494(7) . ?
N2 C1 1.371(6) . ?
N2 C3 1.398(7) . ?
N2 C12 1.496(7) . ?
N3 C20 1.345(7) . ?
N3 C21 1.384(7) . ?
N3 C23 1.493(7) . ?
N4 C20 1.357(6) . ?
N4 C22 1.368(7) . ?
N4 C31 1.529(7) . ?
C2 C3 1.326(8) . ?
C2 H2 0.9300 . ?
C3 H3 0.9300 . ?
C4 C5 1.524(9) . ?
C4 C7 1.523(9) . ?
C4 C8 1.532(9) . ?
C5 C6 1.545(7) . ?
C5 H5A 0.9700 . ?
C5 H5B 0.9700 . ?
C6 C9 1.516(8) . ?
C6 C10 1.534(9) . ?
C6 C11 1.532(8) . ?
C7 H7A 0.9600 . ?
C7 H7B 0.9600 . ?
C7 H7C 0.9600 . ?
C8 H8A 0.9600 . ?
C8 H8B 0.9600 . ?
C8 H8C 0.9600 . ?
C9 H9A 0.9600 . ?
C9 H9B 0.9600 . ?
C9 H9C 0.9600 . ?
C10 H10A 0.9600 . ?
C10 H10B 0.9600 . ?
C10 H10C 0.9600 . ?
C11 H11A 0.9600 . ?
C11 H11B 0.9600 . ?
C11 H11C 0.9600 . ?
C12 C15 1.523(8) . ?
C12 C13 1.528(7) . ?
C12 C16 1.609(10) . ?
C13 C14 1.541(8) . ?
C13 H13A 0.9700 . ?
C13 H13B 0.9700 . ?
C14 C18 1.497(10) . ?
C14 C17 1.491(9) . ?
C14 C19 1.525(9) . ?
C15 H15A 0.9600 . ?
C15 H15B 0.9600 . ?
C15 H15C 0.9600 . ?
C16 H16A 0.9600 . ?
C16 H16B 0.9600 . ?
C16 H16C 0.9600 . ?
C17 H17A 0.9600 . ?
C17 H17B 0.9600 . ?
C17 H17C 0.9600 . ?
C18 H18A 0.9600 . ?
C18 H18B 0.9600 . ?
C18 H18C 0.9600 . ?
C19 H19A 0.9600 . ?
C19 H19B 0.9600 . ?
C19 H19C 0.9600 . ?
C21 C22 1.329(8) . ?
C21 H21 0.9300 . ?
C22 H22 0.9300 . ?
C23 C26 1.526(8) . ?
C23 C24 1.537(8) . ?
C23 C27 1.556(8) . ?
C24 C25 1.531(7) . ?
C24 H24A 0.9700 . ?
C24 H24B 0.9700 . ?
C25 C28 1.508(8) . ?
C25 C30 1.534(8) . ?
C25 C29 1.545(9) . ?
C26 H26A 0.9600 . ?
C26 H26B 0.9600 . ?
C26 H26C 0.9600 . ?
C27 H27A 0.9600 . ?
C27 H27B 0.9600 . ?
C27 H27C 0.9600 . ?
C28 H28A 0.9600 . ?
C28 H28B 0.9600 . ?
C28 H28C 0.9600 . ?
C29 H29A 0.9600 . ?
C29 H29B 0.9600 . ?
C29 H29C 0.9600 . ?
C30 H30A 0.9600 . ?
C30 H30B 0.9600 . ?
C30 H30C 0.9600 . ?
C31 C34 1.532(9) . ?
C31 C32 1.542(8) . ?
C31 C35 1.543(9) . ?
C32 C33 1.536(8) . ?
C32 H32A 0.9700 . ?
C32 H32B 0.9700 . ?
C33 C38 1.524(8) . ?
C33 C37 1.536(9) . ?
C33 C36 1.542(9) . ?
C34 H34A 0.9600 . ?
C34 H34B 0.9600 . ?
C34 H34C 0.9600 . ?
C35 H35A 0.9600 . ?
C35 H35B 0.9600 . ?
C35 H35C 0.9600 . ?
C36 H36A 0.9600 . ?
C36 H36B 0.9600 . ?
C36 H36C 0.9600 . ?
C37 H37A 0.9600 . ?
C37 H37B 0.9600 . ?
C37 H37C 0.9600 . ?
C38 H38A 0.9600 . ?
C38 H38B 0.9600 . ?
C38 H38C 0.9600 . ?

loop_
_geom_hbond_atom_site_label_D
_geom_hbond_atom_site_label_H
_geom_hbond_atom_site_label_A
_geom_hbond_distance_DH
_geom_hbond_distance_HA
_geom_hbond_distance_DA
_geom_hbond_angle_DHA
_geom_hbond_site_symmetry_A
C5 H5B Se1 0.97 2.66 3.422(5) 136.2 .
C7 H7A Se2 0.96 3.17 3.901(7) 134.6 4_554

loop_
_geom_torsion_atom_site_label_1
_geom_torsion_atom_site_label_2
_geom_torsion_atom_site_label_3
_geom_torsion_atom_site_label_4
_geom_torsion
_geom_torsion_site_symmetry_1
_geom_torsion_site_symmetry_2
_geom_torsion_site_symmetry_3
_geom_torsion_site_symmetry_4
_geom_torsion_publ_flag
C2 N1 C1 N2 -0.5(6) . . . . ?
C4 N1 C1 N2 177.5(5) . . . . ?
C2 N1 C1 Se1 179.8(4) . . . . ?
C4 N1 C1 Se1 -2.2(8) . . . . ?
C3 N2 C1 N1 -0.4(6) . . . . ?
C12 N2 C1 N1 178.9(5) . . . . ?
C3 N2 C1 Se1 179.3(4) . . . . ?
C12 N2 C1 Se1 -1.4(8) . . . . ?
C1 N1 C2 C3 1.3(7) . . . . ?
C4 N1 C2 C3 -176.8(5) . . . . ?
N1 C2 C3 N2 -1.5(7) . . . . ?
C1 N2 C3 C2 1.2(7) . . . . ?
C12 N2 C3 C2 -178.2(5) . . . . ?
C1 N1 C4 C5 -54.4(7) . . . . ?
C2 N1 C4 C5 123.4(6) . . . . ?
C1 N1 C4 C7 -178.5(5) . . . . ?
C2 N1 C4 C7 -0.7(7) . . . . ?
C1 N1 C4 C8 64.8(8) . . . . ?
C2 N1 C4 C8 -117.4(7) . . . . ?
N1 C4 C5 C6 -64.3(7) . . . . ?
C7 C4 C5 C6 58.9(7) . . . . ?
C8 C4 C5 C6 176.9(5) . . . . ?
C4 C5 C6 C9 46.8(8) . . . . ?
C4 C5 C6 C10 164.1(5) . . . . ?
C4 C5 C6 C11 -80.0(7) . . . . ?
C1 N2 C12 C15 174.2(5) . . . . ?
C3 N2 C12 C15 -6.6(7) . . . . ?
C1 N2 C12 C13 -60.2(7) . . . . ?
C3 N2 C12 C13 119.1(6) . . . . ?
C1 N2 C12 C16 59.6(7) . . . . ?
C3 N2 C12 C16 -121.2(6) . . . . ?
N2 C12 C13 C14 -60.0(7) . . . . ?
C15 C12 C13 C14 64.0(8) . . . . ?
C16 C12 C13 C14 178.0(6) . . . . ?
C12 C13 C14 C18 -66.1(9) . . . . ?
C12 C13 C14 C17 60.2(9) . . . . ?
C12 C13 C14 C19 176.8(5) . . . . ?
C21 N3 C20 N4 2.6(6) . . . . ?
C23 N3 C20 N4 -177.4(5) . . . . ?
C21 N3 C20 Se2 -177.9(4) . . . . ?
C23 N3 C20 Se2 2.1(8) . . . . ?
C22 N4 C20 N3 -1.1(6) . . . . ?
C31 N4 C20 N3 176.2(5) . . . . ?
C22 N4 C20 Se2 179.3(4) . . . . ?
C31 N4 C20 Se2 -3.3(8) . . . . ?
C20 N3 C21 C22 -3.1(7) . . . . ?
C23 N3 C21 C22 176.9(5) . . . . ?
N3 C21 C22 N4 2.4(7) . . . . ?
C20 N4 C22 C21 -0.8(7) . . . . ?
C31 N4 C22 C21 -178.3(5) . . . . ?
C20 N3 C23 C26 -176.6(5) . . . . ?
C21 N3 C23 C26 3.4(7) . . . . ?
C20 N3 C23 C24 58.6(7) . . . . ?
C21 N3 C23 C24 -121.4(6) . . . . ?
C20 N3 C23 C27 -60.9(7) . . . . ?
C21 N3 C23 C27 119.1(6) . . . . ?
N3 C23 C24 C25 64.2(7) . . . . ?
C26 C23 C24 C25 -58.8(7) . . . . ?
C27 C23 C24 C25 -176.4(5) . . . . ?
C23 C24 C25 C28 -51.5(8) . . . . ?
C23 C24 C25 C30 -170.4(6) . . . . ?
C23 C24 C25 C29 74.5(7) . . . . ?
C20 N4 C31 C34 -176.4(5) . . . . ?
C22 N4 C31 C34 0.6(7) . . . . ?
C20 N4 C31 C32 61.5(7) . . . . ?
C22 N4 C31 C32 -121.5(6) . . . . ?
C20 N4 C31 C35 -58.0(7) . . . . ?
C22 N4 C31 C35 119.0(6) . . . . ?
N4 C31 C32 C33 65.2(7) . . . . ?
C34 C31 C32 C33 -55.3(8) . . . . ?
C35 C31 C32 C33 -177.0(5) . . . . ?
C31 C32 C33 C38 -49.6(8) . . . . ?
C31 C32 C33 C37 -167.0(6) . . . . ?
C31 C32 C33 C36 76.5(8) . . . . ?
